data_7024828
loop_
_publ_author_name
'Dittrich, Birger'
'Harrowfield, Jack M.'
'Koutsantonis, George A.'
'Nealon, Gareth L.'
'Skelton, Brian W.'

_publ_section_title
;
 Long tailed cage amines: Synthesis, metal complexation, and structure.
;
_journal_issue 14
_journal_name_full 'Dalton transactions (Cambridge, England : 2003)'
_journal_page_first 3433
_journal_page_last 3448
_journal_paper_doi 10.1039/b921930g
_journal_volume 39
_journal_year 2010
_chemical_formula_moiety 'C29 H63 N7 Zn, 2(Cl O4)'
_chemical_formula_sum 'C29 H63 Cl2 N7 O8 Zn'
_chemical_formula_weight 774.13
_chemical_name_systematic
;
?
;
_space_group_IT_number 2
_symmetry_cell_setting triclinic
_symmetry_space_group_name_Hall '-P 1'
_symmetry_space_group_name_H-M 'P -1'
_atom_sites_solution_hydrogens geom
_atom_sites_solution_primary direct
_atom_sites_solution_secondary difmap
_audit_creation_date 2009-08-03T11:48:43-00:00
_audit_creation_method 'WinGX routine CIF_UPDATE'
_cell_angle_alpha 93.830(3)
_cell_angle_beta 94.964(3)
_cell_angle_gamma 117.163(3)
_cell_formula_units_Z 2
_cell_length_a 8.7770(10)
_cell_length_b 8.8680(10)
_cell_length_c 27.515(3)
_cell_measurement_reflns_used 9336
_cell_measurement_temperature 110(2)
_cell_measurement_theta_max 19.292
_cell_measurement_theta_min 2.927
_cell_volume 1884.6(4)
_computing_molecular_graphics 'OrtepII (Johnson, C. K. (1976)'
_computing_publication_material 'WinGX Farrugia, L. J. (1999)'
_computing_structure_refinement 'SHELXL-97 (Sheldrick, 2008)'
_diffrn_ambient_temperature 110(2)
_diffrn_measured_fraction_theta_full 0.958
_diffrn_measured_fraction_theta_max 0.958
_diffrn_measurement_device_type
;
Bruker 6000 CCD detector on beamline 15 at Advanced Photon Source,
Argonne, Illinois, USA
;
_diffrn_measurement_method '\p and \w scans'
_diffrn_radiation_monochromator diamond
_diffrn_radiation_type synchrotron
_diffrn_radiation_wavelength 0.49594
_diffrn_reflns_av_R_equivalents 0.0433
_diffrn_reflns_av_unetI/netI 0.0356
_diffrn_reflns_limit_h_max 10
_diffrn_reflns_limit_h_min -10
_diffrn_reflns_limit_k_max 10
_diffrn_reflns_limit_k_min -10
_diffrn_reflns_limit_l_max 32
_diffrn_reflns_limit_l_min -32
_diffrn_reflns_number 28352
_diffrn_reflns_theta_full 17.18
_diffrn_reflns_theta_max 17.18
_diffrn_reflns_theta_min 4.06
_exptl_absorpt_coefficient_mu 0.848
_exptl_absorpt_correction_type none
_exptl_crystal_colour colourless
_exptl_crystal_density_diffrn 1.364
_exptl_crystal_density_method 'not measured'
_exptl_crystal_description block
_exptl_crystal_F_000 828
_exptl_crystal_size_max 0.11
_exptl_crystal_size_mid 0.09
_exptl_crystal_size_min 0.06
_refine_diff_density_max 2.037
_refine_diff_density_min -1.431
_refine_diff_density_rms 0.239
_refine_ls_extinction_coef 0
_refine_ls_goodness_of_fit_ref 1.047
_refine_ls_hydrogen_treatment constr
_refine_ls_matrix_type full
_refine_ls_number_parameters 467
_refine_ls_number_reflns 6365
_refine_ls_number_restraints 225
_refine_ls_restrained_S_all 1.062
_refine_ls_R_factor_all 0.1278
_refine_ls_R_factor_gt 0.1170
_refine_ls_shift/su_max 0.033
_refine_ls_shift/su_mean 0.004
_refine_ls_structure_factor_coef Fsqd
_refine_ls_weighting_details 'calc w=1/[\s^2^(Fo^2^)+(0.2000P)^2^] where P=(Fo^2^+2Fc^2^)/3'
_refine_ls_weighting_scheme calc
_refine_ls_wR_factor_gt 0.343
_refine_ls_wR_factor_ref 0.3452
_reflns_number_gt 6184
_reflns_number_total 6365
_reflns_threshold_expression I>2\s(I)
_cod_data_source_file b921930g.txt
_cod_data_source_block gk203
_cod_original_sg_symbol_Hall -p_1
_cod_database_code 7024828

loop_
_symmetry_equiv_pos_as_xyz
'x, y, z'
'-x, -y, -z'

loop_
_atom_site_label
_atom_site_type_symbol
_atom_site_fract_x
_atom_site_fract_y
_atom_site_fract_z
_atom_site_U_iso_or_equiv
_atom_site_adp_type
_atom_site_occupancy
_atom_site_symmetry_multiplicity
_atom_site_calc_flag
_atom_site_refinement_flags
_atom_site_disorder_assembly
_atom_site_disorder_group
Zn1 Zn 0.62642(5) 0.80418(5) 0.836751(15) 0.03476(14) Uani 1 1 d . . .
N0 N 0.4834(11) 0.3961(11) 0.7027(3) 0.0553(18) Uiso 0.5 1 d PDU A 1
H0 H 0.5362 0.3324 0.7041 0.066 Uiso 0.5 1 calc PR A 1
N0' N 0.3704(19) 0.407(2) 0.6897(6) 0.113(4) Uiso 0.5 1 d PDU A 2
H0' H 0.2582 0.3395 0.6861 0.135 Uiso 0.5 1 calc PR A 2
C1 C 0.5087(10) 0.5266(9) 0.7425(3) 0.0877(17) Uani 1 1 d U . .
C2 C 0.3616(17) 0.3807(18) 0.6598(5) 0.075(3) Uiso 0.5 1 d PDU A 1
H2A H 0.386 0.4962 0.6519 0.09 Uiso 0.5 1 calc PR A 1
H2B H 0.2422 0.3235 0.6682 0.09 Uiso 0.5 1 calc PR A 1
C2' C 0.490(2) 0.449(2) 0.6526(6) 0.099(3) Uiso 0.5 1 d PDU A 2
H2'A H 0.6031 0.4568 0.6654 0.118 Uiso 0.5 1 calc PR A 2
H2'B H 0.5079 0.5539 0.6382 0.118 Uiso 0.5 1 calc PR A 2
C3 C 0.3751(10) 0.2802(9) 0.6154(3) 0.0930(18) Uani 1 1 d DU . .
H3A H 0.4906 0.3465 0.6051 0.112 Uiso 0.5 1 calc PR A 1
H3B H 0.2887 0.2717 0.5882 0.112 Uiso 0.5 1 calc PR A 1
H3G H 0.2576 0.2704 0.6109 0.112 Uiso 0.5 1 d PR A 2
H3H H 0.4201 0.3072 0.5836 0.112 Uiso 0.5 1 d PR A 2
C4 C 0.3490(11) 0.0988(10) 0.6211(3) 0.092(2) Uani 1 1 d U A .
H4A H 0.4514 0.1078 0.6419 0.111 Uiso 1 1 calc R . .
H4B H 0.2477 0.0405 0.6387 0.111 Uiso 1 1 calc R . .
C5 C 0.3217(10) -0.0114(8) 0.5733(2) 0.081(2) Uani 1 1 d U . .
H5A H 0.2202 -0.0172 0.5529 0.098 Uiso 1 1 calc R A .
H5B H 0.423 0.05 0.556 0.098 Uiso 1 1 calc R . .
C6 C 0.2949(10) -0.1905(9) 0.5739(2) 0.084(2) Uani 1 1 d . A .
H6A H 0.3924 -0.1875 0.5956 0.101 Uiso 1 1 calc R . .
H6B H 0.1883 -0.2563 0.5886 0.101 Uiso 1 1 calc R . .
C7 C 0.2808(10) -0.2832(8) 0.5259(2) 0.075(2) Uani 1 1 d . . .
H7A H 0.3863 -0.2147 0.511 0.089 Uiso 1 1 calc R A .
H7B H 0.1822 -0.2867 0.5045 0.089 Uiso 1 1 calc R . .
C8 C 0.2568(9) -0.4663(8) 0.5240(2) 0.0727(19) Uani 1 1 d . A .
H8A H 0.3564 -0.4636 0.5447 0.087 Uiso 1 1 calc R . .
H8B H 0.152 -0.5355 0.5391 0.087 Uiso 1 1 calc R . .
C9 C 0.2407(9) -0.5548(7) 0.4746(2) 0.075(2) Uani 1 1 d . . .
H9A H 0.3462 -0.4874 0.4595 0.09 Uiso 1 1 calc R A .
H9B H 0.1417 -0.5574 0.4537 0.09 Uiso 1 1 calc R . .
C10 C 0.2152(10) -0.7348(8) 0.4745(2) 0.081(2) Uani 1 1 d . A .
H10A H 0.1107 -0.8012 0.4901 0.098 Uiso 1 1 calc R . .
H10B H 0.3149 -0.7315 0.4952 0.098 Uiso 1 1 calc R . .
C11 C 0.1958(8) -0.8293(7) 0.4242(2) 0.0644(16) Uani 1 1 d . . .
H11A H 0.0982 -0.83 0.4031 0.077 Uiso 1 1 calc R A .
H11B H 0.3018 -0.7654 0.409 0.077 Uiso 1 1 calc R . .
C12 C 0.1654(9) -1.0091(8) 0.4251(2) 0.0733(18) Uani 1 1 d U A .
H12A H 0.0558 -1.0734 0.4387 0.088 Uiso 1 1 calc R . .
H12B H 0.2591 -1.0077 0.4482 0.088 Uiso 1 1 calc R . .
C13 C 0.1560(8) -1.1071(8) 0.3765(2) 0.0664(16) Uani 1 1 d U . .
H13A H 0.064 -1.1065 0.3532 0.08 Uiso 1 1 calc R A .
H13B H 0.2666 -1.0441 0.3633 0.08 Uiso 1 1 calc R . .
C14 C 0.1230(10) -1.2833(9) 0.3773(2) 0.0802(18) Uani 1 1 d U A .
H14A H 0.0167 -1.3429 0.3928 0.096 Uiso 1 1 calc R . .
H14B H 0.2189 -1.2817 0.3995 0.096 Uiso 1 1 calc R . .
C15 C 0.1025(9) -1.3894(9) 0.3312(3) 0.082(2) Uani 1 1 d U . .
H15A H 0.0364 -1.3653 0.3051 0.123 Uiso 1 1 calc R A .
H15B H 0.0409 -1.5103 0.3359 0.123 Uiso 1 1 calc R . .
H15C H 0.2166 -1.363 0.3219 0.123 Uiso 1 1 calc R . .
C2A C 0.3450(9) 0.4994(8) 0.7667(3) 0.0754(17) Uani 1 1 d U A .
H2A1 H 0.2472 0.4702 0.7407 0.091 Uiso 0.5 1 calc PR B 1
H2A2 H 0.3128 0.4031 0.7866 0.091 Uiso 0.5 1 calc PR B 1
H2A5 H 0.2652 0.3753 0.7624 0.091 Uiso 0.5 1 d PR B 2
H2A6 H 0.2865 0.5548 0.7482 0.091 Uiso 0.5 1 d PR B 2
N3A N 0.3765(10) 0.6482(10) 0.7968(4) 0.0518(17) Uani 0.5 1 d PU A 1
H3A1 H 0.3507 0.7166 0.777 0.062 Uiso 0.5 1 calc PR A 1
N3D N 0.3734(10) 0.5678(10) 0.8173(3) 0.050(2) Uani 0.5 1 d P A 2
H3D H 0.3838 0.4865 0.8351 0.06 Uiso 0.5 1 calc PR A 2
C4A C 0.2462(7) 0.5970(7) 0.8370(2) 0.0638(14) Uani 1 1 d U . .
H4A1 H 0.1354 0.589 0.8223 0.077 Uiso 0.5 1 calc PR A 1
H4A2 H 0.2229 0.4822 0.8454 0.077 Uiso 0.5 1 calc PR A 1
H4A5 H 0.1525 0.4875 0.8441 0.077 Uiso 0.5 1 d PR A 2
H4A6 H 0.1967 0.6403 0.8111 0.077 Uiso 0.5 1 d PR A 2
C4A' C 0.3058(7) 0.7121(9) 0.8812(3) 0.0779(17) Uani 1 1 d U A .
H4A3 H 0.266 0.7993 0.8776 0.094 Uiso 0.5 1 calc PR C 1
H4A4 H 0.2515 0.6479 0.9084 0.094 Uiso 0.5 1 calc PR C 1
H4A7 H 0.2181 0.7518 0.8847 0.094 Uiso 0.5 1 d PR C 2
H4A8 H 0.3054 0.6483 0.9095 0.094 Uiso 0.5 1 d PR C 2
N3A' N 0.4799(10) 0.7931(13) 0.8940(4) 0.060(2) Uani 0.5 1 d PU A 1
H3A' H 0.4954 0.7147 0.9119 0.072 Uiso 0.5 1 calc PR A 1
N3D' N 0.4731(8) 0.8649(10) 0.8865(3) 0.042(2) Uani 0.5 1 d P A 2
H3D' H 0.449 0.9433 0.8712 0.051 Uiso 0.5 1 calc PR A 2
C2A' C 0.5549(6) 0.9496(8) 0.93206(19) 0.0588(14) Uani 1 1 d U . .
H2A3 H 0.5341 0.911 0.9649 0.071 Uiso 0.5 1 calc PR A 1
H2A4 H 0.4914 1.0157 0.9257 0.071 Uiso 0.5 1 calc PR A 1
H2A7 H 0.5367 0.866 0.9559 0.071 Uiso 0.5 1 d PR A 2
H2A8 H 0.5009 1.0207 0.9427 0.071 Uiso 0.5 1 d PR A 2
C2B C 0.6347(10) 0.5006(9) 0.7739(3) 0.0869(17) Uani 1 1 d U A .
H2B1 H 0.7462 0.5523 0.7605 0.104 Uiso 0.5 1 calc PR D 1
H2B2 H 0.5959 0.3764 0.7726 0.104 Uiso 0.5 1 calc PR D 1
H2B5 H 0.5773 0.4002 0.7918 0.104 Uiso 0.5 1 d PR D 2
H2B6 H 0.7145 0.4819 0.7539 0.104 Uiso 0.5 1 d PR D 2
N3B N 0.6664(12) 0.5793(12) 0.8306(4) 0.069(2) Uani 0.5 1 d PU A 1
H3B1 H 0.5836 0.4974 0.8466 0.083 Uiso 0.5 1 calc PR A 1
N3E N 0.7221(9) 0.6393(10) 0.8071(3) 0.0521(19) Uani 0.5 1 d P A 2
H3E H 0.8108 0.7114 0.7906 0.062 Uiso 0.5 1 calc PR A 2
C4B C 0.8225(7) 0.6079(8) 0.8524(3) 0.0826(16) Uani 1 1 d U . .
H4B1 H 0.9086 0.6534 0.8292 0.099 Uiso 0.5 1 calc PR A 1
H4B2 H 0.8167 0.499 0.8611 0.099 Uiso 0.5 1 calc PR A 1
H4B5 H 0.7465 0.4934 0.8614 0.099 Uiso 0.5 1 d PR A 2
H4B6 H 0.9268 0.6049 0.8424 0.099 Uiso 0.5 1 d PR A 2
C4B' C 0.8751(7) 0.7260(8) 0.8954(3) 0.0841(16) Uani 1 1 d U A .
H4B3 H 0.9987 0.7622 0.9061 0.101 Uiso 0.5 1 calc PR E 1
H4B4 H 0.8099 0.6647 0.9216 0.101 Uiso 0.5 1 calc PR E 1
H4B7 H 0.8841 0.6683 0.9243 0.101 Uiso 0.5 1 d PR E 2
H4B8 H 0.9914 0.8201 0.8934 0.101 Uiso 0.5 1 d PR E 2
N3B' N 0.8537(9) 0.8863(10) 0.8925(3) 0.0520(17) Uani 0.5 1 d PU A 1
H3B' H 0.9487 0.9648 0.8795 0.062 Uiso 0.5 1 calc PR A 1
N3E' N 0.7707(10) 0.7943(12) 0.9030(3) 0.056(2) Uani 0.5 1 d P A 2
H3E' H 0.687 0.7159 0.9196 0.067 Uiso 0.5 1 calc PR A 2
C2B' C 0.8500(6) 0.9640(8) 0.9384(2) 0.0622(15) Uani 1 1 d U . .
H2B3 H 0.9699 1.0385 0.9542 0.075 Uiso 0.5 1 calc PR A 1
H2B4 H 0.7926 0.8747 0.9599 0.075 Uiso 0.5 1 calc PR A 1
H2B7 H 0.8543 0.9375 0.9728 0.075 Uiso 0.5 1 d PR A 2
H2B8 H 0.9704 1.0356 0.9324 0.075 Uiso 0.5 1 d PR A 2
C2C C 0.5928(11) 0.7118(10) 0.7250(2) 0.094(3) Uani 1 1 d U A .
H2C1 H 0.4991 0.7378 0.7126 0.112 Uiso 0.5 1 calc PR F 1
H2C2 H 0.6578 0.7112 0.6974 0.112 Uiso 0.5 1 calc PR F 1
H2C5 H 0.5315 0.7059 0.6924 0.112 Uiso 0.5 1 d PR F 2
H2C6 H 0.7156 0.7484 0.7215 0.112 Uiso 0.5 1 d PR F 2
N3C N 0.7201(10) 0.8601(11) 0.7673(3) 0.0541(19) Uani 0.5 1 d PU A 1
H3C H 0.83 0.8685 0.7689 0.065 Uiso 0.5 1 calc PR A 1
N3F N 0.5760(15) 0.8563(12) 0.7630(3) 0.068(3) Uani 0.5 1 d P A 2
H3F H 0.4708 0.8576 0.7569 0.081 Uiso 0.5 1 calc PR A 2
C4C C 0.7259(8) 1.0176(7) 0.75426(18) 0.0610(14) Uani 1 1 d U . .
H4C1 H 0.6095 0.9974 0.7403 0.073 Uiso 0.5 1 calc PR A 1
H4C2 H 0.8052 1.0633 0.7294 0.073 Uiso 0.5 1 calc PR A 1
H4C5 H 0.8225 0.9968 0.7456 0.073 Uiso 0.5 1 d PR A 2
H4C6 H 0.6918 1.067 0.7267 0.073 Uiso 0.5 1 d PR A 2
C4C' C 0.7900(9) 1.1444(7) 0.80092(18) 0.0642(15) Uani 1 1 d U A .
H4C3 H 0.9147 1.1818 0.81 0.077 Uiso 0.5 1 calc PR G 1
H4C4 H 0.7774 1.2463 0.7936 0.077 Uiso 0.5 1 calc PR G 1
H4C7 H 0.9045 1.24 0.798 0.077 Uiso 0.5 1 d PR G 2
H4C8 H 0.7083 1.192 0.8037 0.077 Uiso 0.5 1 d PR G 2
N3C' N 0.7076(10) 1.0836(8) 0.8398(2) 0.0386(15) Uani 0.5 1 d PU A 1
H3C' H 0.6058 1.0922 0.8352 0.046 Uiso 0.5 1 calc PR A 1
N3F' N 0.8062(10) 1.0716(9) 0.8436(3) 0.0412(19) Uani 0.5 1 d P A 2
H3F' H 0.9164 1.0806 0.8473 0.049 Uiso 0.5 1 calc PR A 2
C2C' C 0.7935(6) 1.1735(6) 0.88990(16) 0.0484(12) Uani 1 1 d U . .
H2C3 H 0.7643 1.2679 0.8961 0.058 Uiso 0.5 1 calc PR A 1
H2C4 H 0.9199 1.2259 0.8893 0.058 Uiso 0.5 1 calc PR A 1
H2C7 H 0.7061 1.2132 0.8829 0.058 Uiso 0.5 1 d PR A 2
H2C8 H 0.9074 1.2754 0.8987 0.058 Uiso 0.5 1 d PR A 2
C1' C 0.7530(7) 1.0716(7) 0.93343(17) 0.0546(15) Uani 1 1 d . A .
C0' C 0.8119(12) 1.2051(12) 0.9798(2) 0.108(4) Uani 1 1 d . . .
H0'1 H 0.7601 1.2813 0.9756 0.162 Uiso 1 1 calc R A .
H0'2 H 0.9381 1.272 0.9844 0.162 Uiso 1 1 calc R . .
H0'3 H 0.7747 1.1458 1.0088 0.162 Uiso 1 1 calc R . .
Cl1 Cl 0.1850(3) 0.9498(2) 0.75673(8) 0.1011(6) Uani 1 1 d D . .
O11 O 0.1307(9) 1.0467(9) 0.7299(3) 0.138(3) Uiso 1 1 d D H .
O12 O 0.0828(15) 0.8500(16) 0.7892(4) 0.115(4) Uiso 0.5 1 d PD H 1
O13 O 0.3653(16) 1.012(3) 0.7635(8) 0.223(11) Uiso 0.5 1 d PD H 1
O14 O 0.140(3) 0.791(2) 0.7154(8) 0.44(3) Uiso 0.5 1 d PD H 1
O12' O 0.0864(16) 0.925(2) 0.7985(5) 0.144(6) Uiso 0.5 1 d PD H 2
O13' O 0.3627(13) 1.0761(14) 0.7894(4) 0.102(3) Uiso 0.5 1 d PD H 2
O14' O 0.2383(15) 0.8444(14) 0.7328(5) 0.120(4) Uiso 0.5 1 d PD H 2
Cl2 Cl 0.3315(3) 1.2743(4) 0.91972(12) 0.1973(13) Uani 1 1 d D . .
O21 O 0.220(3) 1.212(3) 0.8731(6) 0.261(14) Uiso 0.5 1 d PD I 1
O22 O 0.4872(10) 1.4237(11) 0.9180(3) 0.075(2) Uiso 0.5 1 d PD I 1
O23 O 0.2387(15) 1.3876(16) 0.9445(5) 0.138(5) Uiso 0.5 1 d PD I 1
O24 O 0.3123(14) 1.1622(13) 0.9494(4) 0.104(3) Uiso 0.5 1 d PD I 1
O21' O 0.2003(11) 1.2543(12) 0.8853(3) 0.072(2) Uiso 0.5 1 d P I 2
O22' O 0.393(2) 1.278(2) 0.9711(5) 0.177(8) Uiso 0.5 1 d PD I 2
O23' O 0.238(2) 1.0611(16) 0.9114(6) 0.156(6) Uiso 0.5 1 d PD I 2
O24' O 0.4678(15) 1.2892(17) 0.8872(4) 0.117(4) Uiso 0.5 1 d PD I 2

loop_
_atom_site_aniso_label
_atom_site_aniso_U_11
_atom_site_aniso_U_22
_atom_site_aniso_U_33
_atom_site_aniso_U_23
_atom_site_aniso_U_13
_atom_site_aniso_U_12
Zn1 0.0357(2) 0.0358(2) 0.0395(3) 0.00522(19) 0.0079(2) 0.02177(18)
C1 0.095(3) 0.067(3) 0.081(3) -0.013(2) 0.026(2) 0.021(2)
C3 0.122(3) 0.088(3) 0.087(3) 0.023(3) 0.048(3) 0.056(3)
C4 0.123(4) 0.084(3) 0.063(3) -0.009(3) 0.019(3) 0.044(3)
C5 0.117(4) 0.073(3) 0.042(3) 0.002(2) 0.005(3) 0.036(3)
C6 0.109(5) 0.076(4) 0.058(3) 0.009(3) 0.015(3) 0.035(4)
C7 0.103(4) 0.055(3) 0.054(3) 0.006(2) 0.011(3) 0.027(3)
C8 0.088(4) 0.064(3) 0.061(3) 0.005(3) 0.009(3) 0.032(3)
C9 0.102(4) 0.046(3) 0.063(3) -0.001(2) 0.017(3) 0.021(3)
C10 0.120(5) 0.065(3) 0.053(3) -0.002(3) 0.006(3) 0.040(3)
C11 0.091(3) 0.057(3) 0.044(2) 0.003(2) 0.008(2) 0.034(2)
C12 0.090(3) 0.058(3) 0.059(3) 0.004(2) 0.015(3) 0.022(3)
C13 0.075(3) 0.064(2) 0.052(2) 0.003(2) 0.007(2) 0.025(2)
C14 0.092(3) 0.072(3) 0.063(3) -0.001(2) 0.009(3) 0.028(3)
C15 0.090(4) 0.075(3) 0.071(3) -0.004(3) 0.010(3) 0.032(3)
C2A 0.079(3) 0.050(2) 0.079(3) -0.017(2) -0.005(3) 0.020(2)
N3A 0.040(3) 0.042(3) 0.073(3) -0.004(3) -0.004(3) 0.022(2)
N3D 0.043(4) 0.038(4) 0.059(5) -0.008(3) 0.004(3) 0.013(3)
C4A 0.040(2) 0.051(2) 0.091(3) 0.007(2) 0.005(2) 0.0143(19)
C4A' 0.0366(19) 0.069(3) 0.111(3) -0.016(3) 0.029(2) 0.009(2)
N3A' 0.037(3) 0.065(4) 0.075(4) 0.001(3) 0.019(3) 0.020(3)
N3D' 0.016(3) 0.040(4) 0.062(4) -0.005(3) 0.015(3) 0.005(3)
C2A' 0.046(2) 0.076(3) 0.052(2) 0.004(2) 0.0199(19) 0.024(2)
C2B 0.096(3) 0.058(3) 0.110(3) 0.001(3) 0.042(3) 0.035(2)
N3B 0.063(3) 0.054(3) 0.103(4) 0.025(3) 0.021(3) 0.034(3)
N3E 0.067(3) 0.055(3) 0.066(4) 0.019(3) 0.035(3) 0.049(3)
C4B 0.063(2) 0.070(2) 0.139(4) 0.035(3) 0.021(3) 0.0478(18)
C4B' 0.054(2) 0.069(2) 0.136(4) 0.037(2) -0.005(3) 0.0350(19)
N3B' 0.027(3) 0.051(3) 0.081(4) 0.034(3) 0.010(3) 0.017(2)
N3E' 0.046(3) 0.088(5) 0.047(4) 0.017(4) 0.006(3) 0.043(3)
C2B' 0.037(2) 0.071(3) 0.063(3) 0.023(2) 0.001(2) 0.010(2)
C2C 0.126(5) 0.088(4) 0.041(3) -0.012(3) 0.022(3) 0.028(4)
N3C 0.050(3) 0.069(3) 0.052(4) -0.001(3) 0.007(3) 0.036(3)
N3F 0.118(7) 0.056(4) 0.029(4) 0.010(3) 0.003(4) 0.040(5)
C4C 0.077(3) 0.067(2) 0.0359(19) 0.0076(18) 0.015(2) 0.029(2)
C4C' 0.092(3) 0.050(2) 0.039(2) 0.0123(18) 0.008(2) 0.023(2)
N3C' 0.060(3) 0.034(2) 0.032(2) 0.003(2) 0.008(2) 0.029(2)
N3F' 0.049(4) 0.031(3) 0.040(4) 0.004(3) 0.006(3) 0.015(3)
C2C' 0.055(2) 0.042(2) 0.040(2) -0.0053(17) 0.0082(18) 0.0169(18)
C1' 0.053(2) 0.063(3) 0.036(2) 0.004(2) 0.0098(19) 0.016(2)
C0' 0.106(6) 0.117(6) 0.039(3) -0.017(3) 0.014(3) 0.002(5)
Cl1 0.1240(13) 0.0702(8) 0.1214(13) 0.0524(8) 0.0428(11) 0.0459(8)
Cl2 0.0739(13) 0.232(2) 0.232(2) 0.1745(17) -0.0015(14) 0.0095(15)

loop_
_atom_type_symbol
_atom_type_description
_atom_type_scat_dispersion_real
_atom_type_scat_dispersion_imag
_atom_type_scat_source
C C 0.0033 0.0016 'International Tables Vol C Tables 4.2.6.8 and 6.1.1.4'
H H 0 0 'International Tables Vol C Tables 4.2.6.8 and 6.1.1.4'
N N 0.0061 0.0033 'International Tables Vol C Tables 4.2.6.8 and 6.1.1.4'
O O 0.0106 0.006 'International Tables Vol C Tables 4.2.6.8 and 6.1.1.4'
Cl Cl 0.1484 0.1585 'International Tables Vol C Tables 4.2.6.8 and 6.1.1.4'
Zn Zn 0.2839 1.4301 'International Tables Vol C Tables 4.2.6.8 and 6.1.1.4'

loop_
_geom_angle_atom_site_label_1
_geom_angle_atom_site_label_2
_geom_angle_atom_site_label_3
_geom_angle
N3A' Zn1 N3A 81.9(4)
N3A' Zn1 N3C 158.2(4)
N3A Zn1 N3C 87.5(3)
N3E Zn1 N3F' 114.5(3)
N3E Zn1 N3E' 81.1(4)
N3F' Zn1 N3E' 86.7(3)
N3E Zn1 N3F 89.0(4)
N3F' Zn1 N3F 80.6(3)
N3E' Zn1 N3F 159.0(4)
N3A' Zn1 N3B 109.6(5)
N3A Zn1 N3B 87.0(4)
N3C Zn1 N3B 88.6(4)
N3E Zn1 N3D' 152.1(3)
N3F' Zn1 N3D' 88.9(3)
N3E' Zn1 N3D' 85.4(3)
N3F Zn1 N3D' 110.8(4)
N3A' Zn1 N3B' 88.4(4)
N3A Zn1 N3B' 159.6(4)
N3C Zn1 N3B' 107.1(3)
N3B Zn1 N3B' 79.4(4)
N3A' Zn1 N3C' 88.6(4)
N3A Zn1 N3C' 113.2(3)
N3C Zn1 N3C' 78.1(3)
N3B Zn1 N3C' 154.9(3)
N3D' Zn1 N3C' 71.9(3)
N3B' Zn1 N3C' 84.2(3)
N3E Zn1 N3D 81.9(3)
N3F' Zn1 N3D 157.4(4)
N3E' Zn1 N3D 112.1(4)
N3F Zn1 N3D 84.5(4)
N3D' Zn1 N3D 80.7(3)
C1 N0 C2 114.1(10)
C1 N0 H0 122.9
C2 N0 H0 122.9
C2' N0' C1 101.6(10)
C2' N0' H0' 129.2
C1 N0' H0' 129.2
C2B C1 C2A 113.9(7)
N0 C1 C2A 116.1(6)
C2B C1 C2C 111.3(6)
N0 C1 C2C 111.1(6)
C2A C1 C2C 108.8(7)
C2B C1 N0' 131.6(9)
C2C C1 N0' 100.5(7)
N0 C2 C3 111.8(11)
N0 C2 H2A 109.3
C3 C2 H2A 109.3
N0 C2 H2B 109.3
C3 C2 H2B 109.3
H2A C2 H2B 107.9
N0' C2' C3 96.0(11)
N0' C2' H2'A 112.5
C3 C2' H2'A 112.5
N0' C2' H2'B 112.5
C3 C2' H2'B 112.5
H2'A C2' H2'B 110.1
C2 C3 C4 117.1(8)
C4 C3 C2' 126.9(10)
C2 C3 H3A 108
C4 C3 H3A 108
C2 C3 H3B 108
C4 C3 H3B 108
H3A C3 H3B 107.3
C4 C3 H3G 105.6
C2' C3 H3G 106
C4 C3 H3H 105.9
C2' C3 H3H 105
H3G C3 H3H 106.1
C5 C4 C3 115.0(6)
C5 C4 H4A 108.5
C3 C4 H4A 108.5
C5 C4 H4B 108.5
C3 C4 H4B 108.5
H4A C4 H4B 107.5
C6 C5 C4 120.3(6)
C6 C5 H5A 107.3
C4 C5 H5A 107.3
C6 C5 H5B 107.3
C4 C5 H5B 107.3
H5A C5 H5B 106.9
C7 C6 C5 116.1(6)
C7 C6 H6A 108.3
C5 C6 H6A 108.3
C7 C6 H6B 108.3
C5 C6 H6B 108.3
H6A C6 H6B 107.4
C6 C7 C8 118.7(6)
C6 C7 H7A 107.6
C8 C7 H7A 107.6
C6 C7 H7B 107.6
C8 C7 H7B 107.6
H7A C7 H7B 107.1
C9 C8 C7 116.4(6)
C9 C8 H8A 108.2
C7 C8 H8A 108.2
C9 C8 H8B 108.2
C7 C8 H8B 108.2
H8A C8 H8B 107.3
C8 C9 C10 114.5(6)
C8 C9 H9A 108.6
C10 C9 H9A 108.6
C8 C9 H9B 108.6
C10 C9 H9B 108.6
H9A C9 H9B 107.6
C9 C10 C11 115.6(5)
C9 C10 H10A 108.4
C11 C10 H10A 108.4
C9 C10 H10B 108.4
C11 C10 H10B 108.4
H10A C10 H10B 107.4
C12 C11 C10 114.5(5)
C12 C11 H11A 108.6
C10 C11 H11A 108.6
C12 C11 H11B 108.6
C10 C11 H11B 108.6
H11A C11 H11B 107.6
C11 C12 C13 117.2(5)
C11 C12 H12A 108
C13 C12 H12A 108
C11 C12 H12B 108
C13 C12 H12B 108
H12A C12 H12B 107.2
C14 C13 C12 117.1(5)
C14 C13 H13A 108
C12 C13 H13A 108
C14 C13 H13B 108
C12 C13 H13B 108
H13A C13 H13B 107.3
C13 C14 C15 120.2(6)
C13 C14 H14A 107.3
C15 C14 H14A 107.3
C13 C14 H14B 107.3
C15 C14 H14B 107.3
H14A C14 H14B 106.9
C14 C15 H15A 109.5
C14 C15 H15B 109.5
H15A C15 H15B 109.5
C14 C15 H15C 109.5
H15A C15 H15C 109.5
H15B C15 H15C 109.5
N3A C2A C1 110.6(6)
N3D C2A C1 116.6(6)
N3A C2A H2A1 109.5
C1 C2A H2A1 109.5
N3A C2A H2A2 109.5
C1 C2A H2A2 109.5
H2A1 C2A H2A2 108.1
N3D C2A H2A5 110.3
C1 C2A H2A5 107.6
N3D C2A H2A6 106.6
C1 C2A H2A6 108.2
H2A5 C2A H2A6 107.3
C2A N3A C4A 108.9(6)
C2A N3A Zn1 119.8(6)
C4A N3A Zn1 105.5(5)
C2A N3A H3A1 107.3
C4A N3A H3A1 107.3
Zn1 N3A H3A1 107.3
C4A N3D C2A 119.5(7)
C4A N3D Zn1 108.2(5)
C2A N3D Zn1 112.3(5)
C4A N3D H3D 105.2
C2A N3D H3D 105.2
Zn1 N3D H3D 105.2
C4A' C4A N3A 114.9(5)
C4A' C4A H4A1 108.5
N3A C4A H4A1 108.5
C4A' C4A H4A2 108.5
N3A C4A H4A2 108.5
H4A1 C4A H4A2 107.5
N3D C4A H4A5 109.5
C4A' C4A H4A5 107.6
N3D C4A H4A6 106.6
C4A' C4A H4A6 110.5
H4A5 C4A H4A6 107.6
N3A' C4A' C4A 114.9(7)
C4A C4A' N3D' 119.9(6)
N3A' C4A' H4A3 108.5
C4A C4A' H4A3 108.5
N3A' C4A' H4A4 108.5
C4A C4A' H4A4 108.5
H4A3 C4A' H4A4 107.5
C4A C4A' H4A7 106
N3D' C4A' H4A7 106.6
C4A C4A' H4A8 109
N3D' C4A' H4A8 107.7
H4A7 C4A' H4A8 106.9
C4A' N3A' C2A' 117.2(8)
C4A' N3A' Zn1 115.7(7)
C2A' N3A' Zn1 116.0(5)
C4A' N3A' H3A' 101.2
C2A' N3A' H3A' 101.2
Zn1 N3A' H3A' 101.2
C2A' N3D' C4A' 120.6(7)
C2A' N3D' Zn1 117.3(5)
C4A' N3D' Zn1 105.5(5)
C2A' N3D' H3D' 103.7
C4A' N3D' H3D' 103.7
Zn1 N3D' H3D' 103.7
N3D' C2A' C1' 114.0(5)
N3A' C2A' C1' 115.3(5)
N3A' C2A' H2A3 108.4
C1' C2A' H2A3 108.4
N3A' C2A' H2A4 108.4
C1' C2A' H2A4 108.4
H2A3 C2A' H2A4 107.5
N3D' C2A' H2A7 109.6
C1' C2A' H2A7 110
N3D' C2A' H2A8 108.1
C1' C2A' H2A8 107.3
H2A7 C2A' H2A8 107.6
N3E C2B C1 108.3(7)
C1 C2B N3B 114.9(7)
C1 C2B H2B1 108.6
N3B C2B H2B1 108.6
C1 C2B H2B2 108.6
N3B C2B H2B2 108.6
H2B1 C2B H2B2 107.5
N3E C2B H2B5 108.2
C1 C2B H2B5 111.1
N3E C2B H2B6 110.5
C1 C2B H2B6 110.2
H2B5 C2B H2B6 108.5
C4B N3B C2B 110.7(9)
C4B N3B Zn1 113.4(6)
C2B N3B Zn1 110.7(7)
C4B N3B H3B1 107.2
C2B N3B H3B1 107.2
Zn1 N3B H3B1 107.2
C2B N3B H4B5 108.8
C2B N3E C4B 113.3(7)
C2B N3E Zn1 126.6(6)
C4B N3E Zn1 105.5(5)
C2B N3E H3E 102.8
C4B N3E H3E 102.8
Zn1 N3E H3E 102.8
N3B C4B C4B' 110.6(7)
C4B' C4B N3E 117.2(6)
N3B C4B H4B1 109.5
C4B' C4B H4B1 109.5
N3B C4B H4B2 109.5
C4B' C4B H4B2 109.5
H4B1 C4B H4B2 108.1
C4B' C4B H4B5 107.6
N3E C4B H4B5 107.5
C4B' C4B H4B6 107.6
N3E C4B H4B6 109.4
H4B5 C4B H4B6 107.1
N3E' C4B' C4B 114.8(6)
C4B C4B' N3B' 118.0(7)
C4B C4B' H4B3 107.8
N3B' C4B' H4B3 107.8
C4B C4B' H4B4 107.8
N3B' C4B' H4B4 107.8
H4B3 C4B' H4B4 107.1
N3E' C4B' H4B7 108.4
C4B C4B' H4B7 109
N3E' C4B' H4B8 108
C4B C4B' H4B8 108.8
H4B7 C4B' H4B8 107.7
C2B' N3B' C4B' 113.9(7)
C2B' N3B' Zn1 117.1(5)
C4B' N3B' Zn1 103.8(5)
C2B' N3B' H3B' 107.2
C4B' N3B' H3B' 107.2
Zn1 N3B' H3B' 107.2
C4B' N3E' C2B' 116.3(6)
C4B' N3E' Zn1 114.1(6)
C2B' N3E' Zn1 112.5(6)
C4B' N3E' H3E' 104.1
C2B' N3E' H3E' 104.1
Zn1 N3E' H3E' 104.1
N3B' C2B' C1' 111.9(5)
C1' C2B' N3E' 115.1(5)
N3B' C2B' H2B3 109.2
C1' C2B' H2B3 109.2
N3B' C2B' H2B4 109.2
C1' C2B' H2B4 109.2
H2B3 C2B' H2B4 107.9
C1' C2B' H2B7 108.5
N3E' C2B' H2B7 109
C1' C2B' H2B8 107.8
N3E' C2B' H2B8 108.8
H2B7 C2B' H2B8 107.4
C1 C2C N3C 113.9(6)
C1 C2C N3F 112.8(6)
C1 C2C H2C1 108.8
N3C C2C H2C1 108.8
C1 C2C H2C2 108.8
N3C C2C H2C2 108.8
H2C1 C2C H2C2 107.7
C1 C2C H2C5 108.5
N3F C2C H2C5 107.5
C1 C2C H2C6 109.7
N3F C2C H2C6 110.1
H2C5 C2C H2C6 108.1
C4C N3C C2C 107.2(7)
C4C N3C Zn1 111.0(6)
C2C N3C Zn1 109.9(5)
C4C N3C H3C 109.6
C2C N3C H3C 109.6
Zn1 N3C H3C 109.6
C2C N3C H4C5 108.1
C4C N3F C2C 101.9(7)
C4C N3F Zn1 108.1(5)
C2C N3F Zn1 106.4(6)
C4C N3F H3F 113.2
C2C N3F H3F 113.2
Zn1 N3F H3F 113.2
N3C C4C C4C' 107.7(5)
N3F C4C C4C' 109.4(5)
N3C C4C H4C1 110.2
C4C' C4C H4C1 110.2
N3C C4C H4C2 110.2
C4C' C4C H4C2 110.2
H4C1 C4C H4C2 108.5
N3F C4C H4C5 111.1
C4C' C4C H4C5 108.2
N3F C4C H4C6 110.1
C4C' C4C H4C6 110
H4C5 C4C H4C6 108
N3C' C4C' C4C 114.9(5)
N3F' C4C' C4C 113.3(6)
N3C' C4C' H4C3 108.6
C4C C4C' H4C3 108.6
N3C' C4C' H4C4 108.6
C4C C4C' H4C4 108.5
H4C3 C4C' H4C4 107.5
N3F' C4C' H4C7 107.9
C4C C4C' H4C7 109.6
N3F' C4C' H4C8 110.3
C4C C4C' H4C8 107.8
H4C7 C4C' H4C8 107.8
C4C' N3C' C2C' 118.5(6)
C4C' N3C' Zn1 109.4(5)
C2C' N3C' Zn1 110.9(4)
C2C' N3C' H4C8 115.1
C4C' N3C' H3C' 105.7
C2C' N3C' H3C' 105.7
Zn1 N3C' H3C' 105.7
C4C' N3F' C2C' 111.1(6)
C4C' N3F' Zn1 111.7(4)
C2C' N3F' Zn1 112.8(4)
C4C' N3F' H3F' 107
C2C' N3F' H3F' 107
Zn1 N3F' H3F' 107
N3C' C2C' C1' 118.7(4)
C1' C2C' N3F' 112.6(5)
N3C' C2C' H2C3 107.6
C1' C2C' H2C3 107.6
N3F' C2C' H2C3 135.6
N3C' C2C' H2C4 107.6
C1' C2C' H2C4 107.6
H2C3 C2C' H2C4 107.1
C1' C2C' H2C7 109.6
N3F' C2C' H2C7 111.2
C1' C2C' H2C8 108.5
N3F' C2C' H2C8 107
H2C7 C2C' H2C8 107.9
C2C' C1' C2B' 113.1(5)
C2C' C1' C0' 106.0(5)
C2B' C1' C0' 108.8(6)
C2C' C1' C2A' 112.8(4)
C2B' C1' C2A' 108.2(5)
C0' C1' C2A' 107.7(5)
C1' C0' H0'1 109.5
C1' C0' H0'2 109.5
H0'1 C0' H0'2 109.5
C1' C0' H0'3 109.5
H0'1 C0' H0'3 109.5
H0'2 C0' H0'3 109.5
O14' Cl1 O11 119.3(7)
O14' Cl1 O12 103.5(8)
O11 Cl1 O12 119.9(7)
O11 Cl1 O13 114.0(10)
O12 Cl1 O13 121.2(10)
O14' Cl1 O12' 130.6(9)
O11 Cl1 O12' 101.9(8)
O14' Cl1 O13' 98.5(7)
O11 Cl1 O13' 107.9(6)
O12 Cl1 O13' 104.9(6)
O12' Cl1 O13' 93.1(7)
O11 Cl1 O14 100.4(10)
O12 Cl1 O14 94.9(9)
O13 Cl1 O14 97.1(12)
O24 Cl2 O22 124.7(7)
O24 Cl2 O21 116.0(10)
O22 Cl2 O21 113.5(9)
O21' Cl2 O24' 100.6(7)
O22' Cl2 O24' 110.5(9)
O21' Cl2 O23' 84.3(8)
O22' Cl2 O23' 91.3(9)
O24' Cl2 O23' 92.2(8)
O24 Cl2 O23 104.2(8)
O22 Cl2 O23 92.1(6)
O21 Cl2 O23 97.3(11)

loop_
_geom_bond_atom_site_label_1
_geom_bond_atom_site_label_2
_geom_bond_distance
Zn1 N3A' 2.097(10)
Zn1 N3A 2.131(8)
Zn1 N3E 2.143(8)
Zn1 N3C 2.144(9)
Zn1 N3F' 2.150(7)
Zn1 N3E' 2.158(8)
Zn1 N3F 2.163(8)
Zn1 N3B 2.176(11)
Zn1 N3D' 2.204(8)
Zn1 N3B' 2.204(8)
Zn1 N3C' 2.237(7)
Zn1 N3D 2.237(7)
N0 C1 1.464(12)
N0 C2 1.476(16)
N0 H0 0.88
N0' C2' 1.47(2)
N0' C1 1.737(16)
N0' H0' 0.88
C1 C2B 1.455(13)
C1 C2A 1.561(11)
C1 C2C 1.592(11)
C2 C3 1.510(15)
C2 H2A 0.99
C2 H2B 0.99
C2' C3 1.594(16)
C2' H2'A 0.99
C2' H2'B 0.99
C3 C4 1.539(12)
C3 H3A 0.99
C3 H3B 0.99
C3 H3G 0.99
C3 H3H 0.99
C4 C5 1.516(9)
C4 H4A 0.99
C4 H4B 0.99
C5 C6 1.497(11)
C5 H5A 0.99
C5 H5B 0.99
C6 C7 1.473(9)
C6 H6A 0.99
C6 H6B 0.99
C7 C8 1.536(10)
C7 H7A 0.99
C7 H7B 0.99
C8 C9 1.487(8)
C8 H8A 0.99
C8 H8B 0.99
C9 C10 1.507(10)
C9 H9A 0.99
C9 H9B 0.99
C10 C11 1.524(8)
C10 H10A 0.99
C10 H10B 0.99
C11 C12 1.494(9)
C11 H11A 0.99
C11 H11B 0.99
C12 C13 1.519(8)
C12 H12A 0.99
C12 H12B 0.99
C13 C14 1.455(10)
C13 H13A 0.99
C13 H13B 0.99
C14 C15 1.475(9)
C14 H14A 0.99
C14 H14B 0.99
C15 H15A 0.98
C15 H15B 0.98
C15 H15C 0.98
C2A N3A 1.408(11)
C2A N3D 1.436(10)
C2A H2A1 0.99
C2A H2A2 0.99
C2A H2A5 0.99
C2A H2A6 0.99
N3A C4A 1.598(11)
N3A H3A1 0.93
N3D C4A 1.399(11)
N3D H3D 0.93
C4A C4A' 1.425(9)
C4A H4A1 0.99
C4A H4A2 0.99
C4A H4A5 0.99
C4A H4A6 0.99
C4A' N3A' 1.359(10)
C4A' N3D' 1.461(8)
C4A' H4A3 0.99
C4A' H4A4 0.99
C4A' H4A7 0.99
C4A' H4A8 0.99
N3A' C2A' 1.519(11)
N3A' H3A' 0.93
N3D' C2A' 1.369(9)
N3D' H3D' 0.93
C2A' C1' 1.569(7)
C2A' H2A3 0.99
C2A' H2A4 0.99
C2A' H2A7 0.99
C2A' H2A8 0.99
C2B N3E 1.342(10)
C2B N3B 1.613(14)
C2B H2B1 0.99
C2B H2B2 0.99
C2B H2B5 0.99
C2B H2B6 0.99
N3B C4B 1.349(12)
N3B H3B1 0.93
N3E C4B 1.578(12)
N3E H3E 0.93
C4B C4B' 1.418(11)
C4B H4B1 0.99
C4B H4B2 0.99
C4B H4B5 0.99
C4B H4B6 0.99
C4B' N3E' 1.331(12)
C4B' N3B' 1.523(11)
C4B' H4B3 0.99
C4B' H4B4 0.99
C4B' H4B7 0.99
C4B' H4B8 0.99
N3B' C2B' 1.409(11)
N3B' H3B' 0.93
N3E' C2B' 1.559(11)
N3E' H3E' 0.93
C2B' C1' 1.547(10)
C2B' H2B3 0.99
C2B' H2B4 0.99
C2B' H2B7 0.99
C2B' H2B8 0.99
C2C N3C 1.600(10)
C2C N3F 1.667(13)
C2C H2C1 0.99
C2C H2C2 0.99
C2C H2C5 0.9899
C2C H2C6 0.99
N3C C4C 1.445(12)
N3C H3C 0.93
N3F C4C 1.489(11)
N3F H3F 0.93
C4C C4C' 1.528(7)
C4C H4C1 0.99
C4C H4C2 0.99
C4C H4C5 0.99
C4C H4C6 0.99
C4C' N3C' 1.347(9)
C4C' N3F' 1.405(10)
C4C' H4C3 0.99
C4C' H4C4 0.99
C4C' H4C7 0.99
C4C' H4C8 0.99
N3C' C2C' 1.492(8)
N3C' H3C' 0.93
N3F' C2C' 1.553(9)
N3F' H3F' 0.93
C2C' C1' 1.517(7)
C2C' H2C3 0.99
C2C' H2C4 0.99
C2C' H2C7 0.99
C2C' H2C8 0.99
C1' C0' 1.557(9)
C0' H0'1 0.98
C0' H0'2 0.98
C0' H0'3 0.98
Cl1 O14' 1.378(12)
Cl1 O11 1.381(8)
Cl1 O12 1.381(11)
Cl1 O13 1.407(13)
Cl1 O12' 1.466(12)
Cl1 O13' 1.587(10)
Cl1 O14 1.621(16)
Cl2 O24 1.289(11)
Cl2 O21' 1.363(10)
Cl2 O22 1.411(8)
Cl2 O21 1.450(14)
Cl2 O22' 1.462(14)
Cl2 O24' 1.519(12)
Cl2 O23' 1.671(13)
Cl2 O23 1.701(13)

loop_
_geom_hbond_atom_site_label_D
_geom_hbond_atom_site_label_H
_geom_hbond_atom_site_label_A
_geom_hbond_distance_DH
_geom_hbond_distance_HA
_geom_hbond_distance_DA
_geom_hbond_angle_DHA
_geom_hbond_site_symmetry_A
N3D H3D O21' 0.93 2.55 3.296(13) 138 1_545
N3A' H3A' O22 0.93 2.57 3.412(15) 151.6 1_545
N3B H3B1 O22 0.93 2.23 3.045(14) 146.5 1_545
N3E H3E O12' 0.93 2.27 3.085(15) 145.8 1_655
N3B' H3B' O21 0.93 2.42 3.31(2) 161.2 1_655
N3C H3C O12 0.93 2.32 3.231(16) 165.5 1_655
N3F H3F O14' 0.93 2.04 2.961(18) 171.2 .
N3C' H3C' O13 0.93 2.56 3.292(18) 135.3 .
N3F' H3F' O21' 0.93 2.35 3.139(12) 143 1_655
